data_1572848
loop_
_publ_author_name
'Balayan, Kajal'
'Sharma, Himanshu'
'Vanka, Kumar'
'Gonnade, Rajesh G.'
'Sen, Sakya S.'

_publ_section_title
;
 Uncovering diverse reactivity of NHCs with diazoalkane: C-H activation,
 C[double bond, length as m-dash]C bond formation, and access to
 N-heterocyclic methylenehydrazine.
;
_journal_issue 44
_journal_name_full 'Chemical science'
_journal_page_first 18387
_journal_page_last 18394
_journal_paper_doi 10.1039/d4sc05740f
_journal_volume 15
_journal_year 2024
_chemical_formula_moiety 'C33 H48 N4 O2'
_chemical_formula_sum 'C33 H48 N4 O2'
_chemical_formula_weight 532.75
_space_group_crystal_system monoclinic
_space_group_IT_number 14
_space_group_name_Hall '-P 2ybc'
_space_group_name_H-M_alt 'P 1 21/c 1'
_atom_sites_solution_hydrogens geom
_audit_creation_method SHELXL-2018/3
_audit_update_record
;
2024-04-10 deposited with the CCDC.	2024-10-07 downloaded from the CCDC.
;
_cell_angle_alpha 90
_cell_angle_beta 99.457(2)
_cell_angle_gamma 90
_cell_formula_units_Z 4
_cell_length_a 11.1953(7)
_cell_length_b 13.1685(9)
_cell_length_c 21.7390(15)
_cell_measurement_reflns_used 9976
_cell_measurement_temperature 100(2)
_cell_measurement_theta_max 28.22
_cell_measurement_theta_min 2.41
_cell_volume 3161.3(4)
_computing_cell_refinement 'SAINT (Bruker, 2016)'
_computing_data_collection 'APEX3 (Bruker, 2016)'
_computing_data_reduction 'SAINT (Bruker, 2016)'
_computing_molecular_graphics 'Bruker SHELXTL, Mercury 2020.20'
_computing_publication_material 'Bruker SHELXTL'
_computing_structure_refinement 'SHELXL-2018/3 (Sheldrick, 2018)'
_computing_structure_solution 'SHELXT 2014/5 (Sheldrick, 2014)'
_diffrn_ambient_temperature 100(2)
_diffrn_detector 'Photon II CPAD Area Detector'
_diffrn_detector_area_resol_mean 7.39
_diffrn_measured_fraction_theta_full 0.998
_diffrn_measured_fraction_theta_max 0.998
_diffrn_measurement_device '\k-geometry diffractometer'
_diffrn_measurement_device_type 'Bruker D8 VENTURE Kappa Duo PHOTON II CPAD'
_diffrn_measurement_method '\f and \w scans'
_diffrn_radiation_monochromator 'multilayer mirrors'
_diffrn_radiation_wavelength 0.71073
_diffrn_reflns_av_R_equivalents 0.0897
_diffrn_reflns_av_unetI/netI 0.0555
_diffrn_reflns_Laue_measured_fraction_full 0.998
_diffrn_reflns_Laue_measured_fraction_max 0.998
_diffrn_reflns_limit_h_max 13
_diffrn_reflns_limit_h_min -14
_diffrn_reflns_limit_k_max 17
_diffrn_reflns_limit_k_min -17
_diffrn_reflns_limit_l_max 29
_diffrn_reflns_limit_l_min -28
_diffrn_reflns_number 58847
_diffrn_reflns_point_group_measured_fraction_full 0.998
_diffrn_reflns_point_group_measured_fraction_max 0.998
_diffrn_reflns_theta_full 25.242
_diffrn_reflns_theta_max 28.325
_diffrn_reflns_theta_min 2.474
_diffrn_source 'micro-focus sealed tube'
_diffrn_source_type 'Incoatech I\mS HB'
_exptl_absorpt_coefficient_mu 0.070
_exptl_absorpt_correction_T_max 0.1525
_exptl_absorpt_correction_T_min 0.1159
_exptl_absorpt_correction_type multi-scan
_exptl_absorpt_process_details
;
 SADABS 2016/2: Krause, L., Herbst-Irmer, R., Sheldrick G.M. & Stalke D.,
 J. Appl. Cryst. 48 (2015) 3-10
;
_exptl_crystal_colour yellow
_exptl_crystal_density_diffrn 1.119
_exptl_crystal_description plate
_exptl_crystal_F_000 1160
_exptl_crystal_size_max 0.150
_exptl_crystal_size_mid 0.120
_exptl_crystal_size_min 0.050
_refine_diff_density_max 0.240
_refine_diff_density_min -0.237
_refine_diff_density_rms 0.051
_refine_ls_extinction_method none
_refine_ls_goodness_of_fit_ref 1.073
_refine_ls_hydrogen_treatment constr
_refine_ls_matrix_type full
_refine_ls_number_parameters 363
_refine_ls_number_reflns 7854
_refine_ls_number_restraints 0
_refine_ls_restrained_S_all 1.073
_refine_ls_R_factor_all 0.0881
_refine_ls_R_factor_gt 0.0577
_refine_ls_shift/su_max 0.000
_refine_ls_shift/su_mean 0.000
_refine_ls_structure_factor_coef Fsqd
_refine_ls_weighting_details 'w=1/[\s^2^(Fo^2^)+(0.0382P)^2^+1.5558P] where P=(Fo^2^+2Fc^2^)/3'
_refine_ls_weighting_scheme calc
_refine_ls_wR_factor_gt 0.1122
_refine_ls_wR_factor_ref 0.1240
_reflns_Friedel_coverage 0.000
_reflns_number_gt 5739
_reflns_number_total 7854
_reflns_threshold_expression 'I > 2\s(I)'
_cod_data_source_file d4sc05740f2.cif
_cod_data_source_block mo_Kb_5Sipr_diazoester_0m_a
_cod_depositor_comments 'Adding full bibliography for 1572840--1572853.cif.'
_cod_original_sg_symbol_H-M 'P 21/c'
_cod_database_code 1572848
_shelx_shelxl_version_number 2018/3
_shelx_space_group_comment
;
The symmetry employed for this shelxl refinement is uniquely defined
by the following loop, which should always be used as a source of
symmetry information in preference to the above space-group names.
They are only intended as comments.
;
_shelx_estimated_absorpt_t_min 0.990
_shelx_estimated_absorpt_t_max 0.997

loop_
_space_group_symop_operation_xyz
'x, y, z'
'-x, y+1/2, -z+1/2'
'-x, -y, -z'
'x, -y-1/2, z-1/2'

loop_
_atom_site_label
_atom_site_type_symbol
_atom_site_fract_x
_atom_site_fract_y
_atom_site_fract_z
_atom_site_U_iso_or_equiv
_atom_site_adp_type
_atom_site_occupancy
_atom_site_site_symmetry_order
_atom_site_calc_flag
_atom_site_refinement_flags_posn
_atom_site_refinement_flags_adp
_atom_site_refinement_flags_occupancy
_atom_site_disorder_assembly
_atom_site_disorder_group
O1 O 0.19455(12) 0.86201(9) 0.11940(6) 0.0285(3) Uani 1 1 d . . . . .
O2 O 0.08362(10) 0.72821(8) 0.14454(6) 0.0198(3) Uani 1 1 d . . . . .
N1 N 0.34617(12) 0.47719(10) 0.26280(6) 0.0154(3) Uani 1 1 d . . . . .
N2 N 0.47593(12) 0.53907(10) 0.34318(6) 0.0152(3) Uani 1 1 d . . . . .
N3 N 0.37518(12) 0.66034(10) 0.27706(6) 0.0165(3) Uani 1 1 d . . . . .
N4 N 0.28084(12) 0.67267(10) 0.22852(6) 0.0170(3) Uani 1 1 d . . . . .
C1 C 0.39428(13) 0.56432(12) 0.29172(8) 0.0153(3) Uani 1 1 d . . . . .
C2 C 0.41002(15) 0.38810(12) 0.29324(8) 0.0187(3) Uani 1 1 d . . . . .
H2A H 0.470461 0.361872 0.268708 0.022 Uiso 1 1 calc R U . . .
H2B H 0.352468 0.333089 0.298797 0.022 Uiso 1 1 calc R U . . .
C3 C 0.47149(15) 0.42977(12) 0.35613(8) 0.0190(3) Uani 1 1 d . . . . .
H3A H 0.423041 0.415556 0.389364 0.023 Uiso 1 1 calc R U . . .
H3B H 0.553745 0.401151 0.368304 0.023 Uiso 1 1 calc R U . . .
C4 C 0.51288(14) 0.61030(12) 0.39302(8) 0.0153(3) Uani 1 1 d . . . . .
C5 C 0.42989(14) 0.64276(12) 0.43041(8) 0.0168(3) Uani 1 1 d . . . . .
C6 C 0.47063(15) 0.71066(13) 0.47868(8) 0.0204(4) Uani 1 1 d . . . . .
H6 H 0.416350 0.733346 0.505078 0.024 Uiso 1 1 calc R U . . .
C7 C 0.58873(15) 0.74529(13) 0.48859(8) 0.0214(4) Uani 1 1 d . . . . .
H7 H 0.614838 0.791788 0.521463 0.026 Uiso 1 1 calc R U . . .
C8 C 0.66938(15) 0.71237(12) 0.45066(8) 0.0192(3) Uani 1 1 d . . . . .
H8 H 0.750118 0.737271 0.457615 0.023 Uiso 1 1 calc R U . . .
C9 C 0.63380(14) 0.64348(12) 0.40263(8) 0.0169(3) Uani 1 1 d . . . . .
C10 C 0.72146(14) 0.60716(12) 0.36081(8) 0.0177(3) Uani 1 1 d . . . . .
H10 H 0.700668 0.535093 0.349112 0.021 Uiso 1 1 calc R U . . .
C11 C 0.70488(16) 0.66987(14) 0.30072(8) 0.0245(4) Uani 1 1 d . . . . .
H11A H 0.756027 0.641921 0.272331 0.037 Uiso 1 1 calc R U . . .
H11B H 0.728142 0.740475 0.310647 0.037 Uiso 1 1 calc R U . . .
H11C H 0.619847 0.667364 0.280711 0.037 Uiso 1 1 calc R U . . .
C12 C 0.85382(15) 0.60981(14) 0.39267(9) 0.0238(4) Uani 1 1 d . . . . .
H12A H 0.904897 0.579059 0.365184 0.036 Uiso 1 1 calc R U . . .
H12B H 0.862595 0.571686 0.431873 0.036 Uiso 1 1 calc R U . . .
H12C H 0.878774 0.680397 0.401379 0.036 Uiso 1 1 calc R U . . .
C13 C 0.29796(14) 0.60909(13) 0.41991(8) 0.0190(3) Uani 1 1 d . . . . .
H13 H 0.286598 0.558292 0.385248 0.023 Uiso 1 1 calc R U . . .
C14 C 0.26557(17) 0.55761(14) 0.47799(9) 0.0263(4) Uani 1 1 d . . . . .
H14A H 0.180453 0.536602 0.469937 0.039 Uiso 1 1 calc R U . . .
H14B H 0.278323 0.605380 0.513029 0.039 Uiso 1 1 calc R U . . .
H14C H 0.317159 0.497849 0.488258 0.039 Uiso 1 1 calc R U . . .
C15 C 0.21424(15) 0.69959(14) 0.39973(9) 0.0253(4) Uani 1 1 d . . . . .
H15A H 0.130134 0.676060 0.390677 0.038 Uiso 1 1 calc R U . . .
H15B H 0.236634 0.730578 0.362248 0.038 Uiso 1 1 calc R U . . .
H15C H 0.222497 0.749910 0.433374 0.038 Uiso 1 1 calc R U . . .
C16 C 0.29541(14) 0.46990(12) 0.19762(8) 0.0163(3) Uani 1 1 d . . . . .
C17 C 0.17320(14) 0.44051(12) 0.18243(8) 0.0176(3) Uani 1 1 d . . . . .
C18 C 0.12352(15) 0.43380(12) 0.11960(8) 0.0208(4) Uani 1 1 d . . . . .
H18 H 0.041307 0.413972 0.108028 0.025 Uiso 1 1 calc R U . . .
C19 C 0.19188(16) 0.45554(13) 0.07359(8) 0.0226(4) Uani 1 1 d . . . . .
H19 H 0.155642 0.452823 0.030923 0.027 Uiso 1 1 calc R U . . .
C20 C 0.31289(16) 0.48120(13) 0.08968(8) 0.0227(4) Uani 1 1 d . . . . .
H20 H 0.359433 0.494678 0.057780 0.027 Uiso 1 1 calc R U . . .
C21 C 0.36748(14) 0.48757(12) 0.15198(8) 0.0180(3) Uani 1 1 d . . . . .
C22 C 0.50208(15) 0.51227(13) 0.16724(9) 0.0220(4) Uani 1 1 d . . . . .
H22 H 0.525257 0.514525 0.213649 0.026 Uiso 1 1 calc R U . . .
C23 C 0.52867(17) 0.61681(15) 0.14135(9) 0.0299(4) Uani 1 1 d . . . . .
H23A H 0.615272 0.631779 0.152507 0.045 Uiso 1 1 calc R U . . .
H23B H 0.481849 0.668813 0.159168 0.045 Uiso 1 1 calc R U . . .
H23C H 0.505869 0.616589 0.095858 0.045 Uiso 1 1 calc R U . . .
C24 C 0.57835(17) 0.42950(15) 0.14233(10) 0.0309(4) Uani 1 1 d . . . . .
H24A H 0.664532 0.445149 0.154688 0.046 Uiso 1 1 calc R U . . .
H24B H 0.558524 0.427028 0.096739 0.046 Uiso 1 1 calc R U . . .
H24C H 0.560617 0.363561 0.159687 0.046 Uiso 1 1 calc R U . . .
C25 C 0.09829(15) 0.41867(13) 0.23331(8) 0.0204(4) Uani 1 1 d . . . . .
H25 H 0.154281 0.389365 0.269543 0.025 Uiso 1 1 calc R U . . .
C26 C -0.00168(18) 0.34060(16) 0.21361(10) 0.0361(5) Uani 1 1 d . . . . .
H26A H -0.037420 0.320444 0.250002 0.054 Uiso 1 1 calc R U . . .
H26B H 0.032666 0.280791 0.196143 0.054 Uiso 1 1 calc R U . . .
H26C H -0.064400 0.370507 0.182055 0.054 Uiso 1 1 calc R U . . .
C27 C 0.04607(19) 0.51629(15) 0.25579(10) 0.0322(4) Uani 1 1 d . . . . .
H27A H 0.002163 0.500660 0.290088 0.048 Uiso 1 1 calc R U . . .
H27B H -0.009545 0.547135 0.221338 0.048 Uiso 1 1 calc R U . . .
H27C H 0.112054 0.563778 0.270383 0.048 Uiso 1 1 calc R U . . .
C28 C 0.27183(14) 0.76318(12) 0.20645(8) 0.0186(3) Uani 1 1 d . . . . .
H28 H 0.325720 0.814087 0.225474 0.022 Uiso 1 1 calc R U . . .
C29 C 0.17990(15) 0.79016(12) 0.15228(8) 0.0195(3) Uani 1 1 d . . . . .
C30 C -0.01338(15) 0.74095(13) 0.09039(8) 0.0207(4) Uani 1 1 d . . . . .
C31 C -0.07185(17) 0.84512(14) 0.09102(10) 0.0306(4) Uani 1 1 d . . . . .
H31A H -0.144573 0.847691 0.059075 0.046 Uiso 1 1 calc R U . . .
H31B H -0.014459 0.897264 0.082284 0.046 Uiso 1 1 calc R U . . .
H31C H -0.094192 0.857540 0.132103 0.046 Uiso 1 1 calc R U . . .
C32 C -0.10291(16) 0.65904(14) 0.10163(9) 0.0277(4) Uani 1 1 d . . . . .
H32A H -0.171299 0.658679 0.067119 0.042 Uiso 1 1 calc R U . . .
H32B H -0.132456 0.672907 0.140802 0.042 Uiso 1 1 calc R U . . .
H32C H -0.062719 0.592704 0.104231 0.042 Uiso 1 1 calc R U . . .
C33 C 0.03739(16) 0.72093(14) 0.03104(9) 0.0266(4) Uani 1 1 d . . . . .
H33A H -0.028962 0.719072 -0.004483 0.040 Uiso 1 1 calc R U . . .
H33B H 0.079871 0.655592 0.034460 0.040 Uiso 1 1 calc R U . . .
H33C H 0.094098 0.775194 0.024791 0.040 Uiso 1 1 calc R U . . .

loop_
_atom_site_aniso_label
_atom_site_aniso_U_11
_atom_site_aniso_U_22
_atom_site_aniso_U_33
_atom_site_aniso_U_23
_atom_site_aniso_U_13
_atom_site_aniso_U_12
O1 0.0320(7) 0.0219(6) 0.0284(7) 0.0086(5) -0.0047(6) -0.0048(5)
O2 0.0173(5) 0.0200(6) 0.0202(6) 0.0025(5) -0.0028(5) -0.0002(5)
N1 0.0171(6) 0.0124(6) 0.0156(7) -0.0002(5) -0.0003(5) 0.0001(5)
N2 0.0173(6) 0.0123(6) 0.0146(7) -0.0005(5) -0.0012(5) 0.0001(5)
N3 0.0165(6) 0.0155(6) 0.0161(7) 0.0012(5) -0.0014(5) 0.0006(5)
N4 0.0168(6) 0.0192(7) 0.0144(7) -0.0010(5) 0.0007(5) 0.0018(5)
C1 0.0131(7) 0.0171(8) 0.0159(8) -0.0013(6) 0.0027(6) -0.0013(6)
C2 0.0209(8) 0.0139(7) 0.0200(9) 0.0002(6) -0.0007(7) 0.0022(6)
C3 0.0231(8) 0.0135(7) 0.0192(9) 0.0006(6) -0.0003(7) -0.0001(6)
C4 0.0183(7) 0.0124(7) 0.0138(8) 0.0010(6) -0.0018(6) 0.0005(6)
C5 0.0180(8) 0.0144(7) 0.0172(9) 0.0029(6) 0.0003(6) -0.0005(6)
C6 0.0206(8) 0.0210(8) 0.0197(9) -0.0024(7) 0.0039(7) 0.0020(6)
C7 0.0226(8) 0.0204(8) 0.0201(9) -0.0055(7) 0.0002(7) -0.0005(7)
C8 0.0166(8) 0.0174(8) 0.0226(9) -0.0016(7) 0.0004(7) -0.0017(6)
C9 0.0186(8) 0.0137(7) 0.0175(9) 0.0026(6) -0.0003(6) 0.0022(6)
C10 0.0176(8) 0.0160(7) 0.0190(9) -0.0025(6) 0.0018(7) -0.0011(6)
C11 0.0249(9) 0.0272(9) 0.0219(10) 0.0014(7) 0.0047(7) -0.0015(7)
C12 0.0189(8) 0.0253(9) 0.0273(10) -0.0018(8) 0.0035(7) 0.0031(7)
C13 0.0180(8) 0.0187(8) 0.0198(9) -0.0014(7) 0.0015(7) -0.0005(6)
C14 0.0268(9) 0.0250(9) 0.0279(10) 0.0009(8) 0.0071(8) -0.0044(7)
C15 0.0191(8) 0.0277(9) 0.0293(11) 0.0041(8) 0.0044(7) 0.0029(7)
C16 0.0197(8) 0.0128(7) 0.0151(8) -0.0018(6) -0.0014(6) 0.0006(6)
C17 0.0192(8) 0.0134(7) 0.0194(9) -0.0018(6) 0.0014(7) 0.0003(6)
C18 0.0202(8) 0.0182(8) 0.0224(9) -0.0040(7) -0.0017(7) 0.0008(6)
C19 0.0290(9) 0.0201(8) 0.0172(9) -0.0029(7) -0.0013(7) 0.0032(7)
C20 0.0278(9) 0.0215(8) 0.0196(9) -0.0015(7) 0.0066(7) 0.0004(7)
C21 0.0198(8) 0.0145(7) 0.0195(9) -0.0023(6) 0.0029(7) 0.0003(6)
C22 0.0203(8) 0.0240(9) 0.0223(9) -0.0013(7) 0.0055(7) -0.0029(7)
C23 0.0279(9) 0.0317(10) 0.0311(11) 0.0011(8) 0.0079(8) -0.0069(8)
C24 0.0241(9) 0.0345(10) 0.0346(12) -0.0066(9) 0.0068(8) 0.0027(8)
C25 0.0183(8) 0.0213(8) 0.0211(9) -0.0002(7) 0.0014(7) -0.0016(6)
C26 0.0283(10) 0.0437(12) 0.0382(12) -0.0086(10) 0.0104(9) -0.0151(9)
C27 0.0393(11) 0.0300(10) 0.0307(11) 0.0007(8) 0.0159(9) 0.0059(8)
C28 0.0182(8) 0.0163(8) 0.0202(9) -0.0007(7) -0.0004(7) -0.0012(6)
C29 0.0207(8) 0.0154(8) 0.0214(9) 0.0005(7) 0.0006(7) 0.0004(6)
C30 0.0199(8) 0.0207(8) 0.0188(9) 0.0001(7) -0.0051(7) 0.0015(6)
C31 0.0300(10) 0.0253(9) 0.0322(11) -0.0039(8) -0.0074(8) 0.0092(8)
C32 0.0199(8) 0.0325(10) 0.0285(11) 0.0024(8) -0.0031(8) -0.0025(7)
C33 0.0263(9) 0.0288(10) 0.0233(10) -0.0008(8) -0.0002(8) 0.0011(8)

loop_
_atom_type_symbol
_atom_type_description
_atom_type_scat_dispersion_real
_atom_type_scat_dispersion_imag
_atom_type_scat_source
C C 0.0033 0.0016 'International Tables Vol C Tables 4.2.6.8 and 6.1.1.4'
H H 0.0000 0.0000 'International Tables Vol C Tables 4.2.6.8 and 6.1.1.4'
N N 0.0061 0.0033 'International Tables Vol C Tables 4.2.6.8 and 6.1.1.4'
O O 0.0106 0.0060 'International Tables Vol C Tables 4.2.6.8 and 6.1.1.4'

loop_
_geom_angle_atom_site_label_1
_geom_angle_atom_site_label_2
_geom_angle_atom_site_label_3
_geom_angle
_geom_angle_site_symmetry_1
_geom_angle_site_symmetry_3
_geom_angle_publ_flag
C29 O2 C30 120.19(13) . . ?
C1 N1 C16 124.54(13) . . ?
C1 N1 C2 109.54(13) . . ?
C16 N1 C2 118.21(13) . . ?
C1 N2 C4 121.91(13) . . ?
C1 N2 C3 110.90(13) . . ?
C4 N2 C3 120.54(13) . . ?
C1 N3 N4 111.97(13) . . ?
C28 N4 N3 113.59(14) . . ?
N3 C1 N2 119.62(14) . . ?
N3 C1 N1 131.05(15) . . ?
N2 C1 N1 109.32(13) . . ?
N1 C2 C3 103.29(12) . . ?
N1 C2 H2A 111.1 . . ?
C3 C2 H2A 111.1 . . ?
N1 C2 H2B 111.1 . . ?
C3 C2 H2B 111.1 . . ?
H2A C2 H2B 109.1 . . ?
N2 C3 C2 101.82(13) . . ?
N2 C3 H3A 111.4 . . ?
C2 C3 H3A 111.4 . . ?
N2 C3 H3B 111.4 . . ?
C2 C3 H3B 111.4 . . ?
H3A C3 H3B 109.3 . . ?
C5 C4 C9 122.31(15) . . ?
C5 C4 N2 119.99(14) . . ?
C9 C4 N2 117.69(14) . . ?
C6 C5 C4 117.79(14) . . ?
C6 C5 C13 119.20(15) . . ?
C4 C5 C13 123.00(15) . . ?
C7 C6 C5 120.95(16) . . ?
C7 C6 H6 119.5 . . ?
C5 C6 H6 119.5 . . ?
C6 C7 C8 120.23(16) . . ?
C6 C7 H7 119.9 . . ?
C8 C7 H7 119.9 . . ?
C7 C8 C9 121.02(15) . . ?
C7 C8 H8 119.5 . . ?
C9 C8 H8 119.5 . . ?
C8 C9 C4 117.68(15) . . ?
C8 C9 C10 121.37(14) . . ?
C4 C9 C10 120.93(15) . . ?
C9 C10 C12 113.23(14) . . ?
C9 C10 C11 109.93(13) . . ?
C12 C10 C11 110.29(14) . . ?
C9 C10 H10 107.7 . . ?
C12 C10 H10 107.7 . . ?
C11 C10 H10 107.7 . . ?
C10 C11 H11A 109.5 . . ?
C10 C11 H11B 109.5 . . ?
H11A C11 H11B 109.5 . . ?
C10 C11 H11C 109.5 . . ?
H11A C11 H11C 109.5 . . ?
H11B C11 H11C 109.5 . . ?
C10 C12 H12A 109.5 . . ?
C10 C12 H12B 109.5 . . ?
H12A C12 H12B 109.5 . . ?
C10 C12 H12C 109.5 . . ?
H12A C12 H12C 109.5 . . ?
H12B C12 H12C 109.5 . . ?
C5 C13 C14 111.18(14) . . ?
C5 C13 C15 110.39(13) . . ?
C14 C13 C15 111.34(14) . . ?
C5 C13 H13 107.9 . . ?
C14 C13 H13 107.9 . . ?
C15 C13 H13 107.9 . . ?
C13 C14 H14A 109.5 . . ?
C13 C14 H14B 109.5 . . ?
H14A C14 H14B 109.5 . . ?
C13 C14 H14C 109.5 . . ?
H14A C14 H14C 109.5 . . ?
H14B C14 H14C 109.5 . . ?
C13 C15 H15A 109.5 . . ?
C13 C15 H15B 109.5 . . ?
H15A C15 H15B 109.5 . . ?
C13 C15 H15C 109.5 . . ?
H15A C15 H15C 109.5 . . ?
H15B C15 H15C 109.5 . . ?
C21 C16 C17 122.10(15) . . ?
C21 C16 N1 120.45(14) . . ?
C17 C16 N1 117.40(14) . . ?
C18 C17 C16 117.68(15) . . ?
C18 C17 C25 121.53(15) . . ?
C16 C17 C25 120.79(15) . . ?
C19 C18 C17 121.12(16) . . ?
C19 C18 H18 119.4 . . ?
C17 C18 H18 119.4 . . ?
C20 C19 C18 120.12(17) . . ?
C20 C19 H19 119.9 . . ?
C18 C19 H19 119.9 . . ?
C19 C20 C21 120.99(16) . . ?
C19 C20 H20 119.5 . . ?
C21 C20 H20 119.5 . . ?
C20 C21 C16 117.89(15) . . ?
C20 C21 C22 118.97(15) . . ?
C16 C21 C22 123.13(15) . . ?
C21 C22 C23 110.86(15) . . ?
C21 C22 C24 111.02(14) . . ?
C23 C22 C24 110.76(15) . . ?
C21 C22 H22 108.0 . . ?
C23 C22 H22 108.0 . . ?
C24 C22 H22 108.0 . . ?
C22 C23 H23A 109.5 . . ?
C22 C23 H23B 109.5 . . ?
H23A C23 H23B 109.5 . . ?
C22 C23 H23C 109.5 . . ?
H23A C23 H23C 109.5 . . ?
H23B C23 H23C 109.5 . . ?
C22 C24 H24A 109.5 . . ?
C22 C24 H24B 109.5 . . ?
H24A C24 H24B 109.5 . . ?
C22 C24 H24C 109.5 . . ?
H24A C24 H24C 109.5 . . ?
H24B C24 H24C 109.5 . . ?
C17 C25 C27 111.08(14) . . ?
C17 C25 C26 112.91(15) . . ?
C27 C25 C26 110.80(15) . . ?
C17 C25 H25 107.3 . . ?
C27 C25 H25 107.3 . . ?
C26 C25 H25 107.3 . . ?
C25 C26 H26A 109.5 . . ?
C25 C26 H26B 109.5 . . ?
H26A C26 H26B 109.5 . . ?
C25 C26 H26C 109.5 . . ?
H26A C26 H26C 109.5 . . ?
H26B C26 H26C 109.5 . . ?
C25 C27 H27A 109.5 . . ?
C25 C27 H27B 109.5 . . ?
H27A C27 H27B 109.5 . . ?
C25 C27 H27C 109.5 . . ?
H27A C27 H27C 109.5 . . ?
H27B C27 H27C 109.5 . . ?
N4 C28 C29 121.63(15) . . ?
N4 C28 H28 119.2 . . ?
C29 C28 H28 119.2 . . ?
O1 C29 O2 125.78(16) . . ?
O1 C29 C28 120.95(15) . . ?
O2 C29 C28 113.27(14) . . ?
O2 C30 C33 109.25(13) . . ?
O2 C30 C32 102.10(13) . . ?
C33 C30 C32 111.29(15) . . ?
O2 C30 C31 110.92(14) . . ?
C33 C30 C31 112.74(15) . . ?
C32 C30 C31 110.04(15) . . ?
C30 C31 H31A 109.5 . . ?
C30 C31 H31B 109.5 . . ?
H31A C31 H31B 109.5 . . ?
C30 C31 H31C 109.5 . . ?
H31A C31 H31C 109.5 . . ?
H31B C31 H31C 109.5 . . ?
C30 C32 H32A 109.5 . . ?
C30 C32 H32B 109.5 . . ?
H32A C32 H32B 109.5 . . ?
C30 C32 H32C 109.5 . . ?
H32A C32 H32C 109.5 . . ?
H32B C32 H32C 109.5 . . ?
C30 C33 H33A 109.5 . . ?
C30 C33 H33B 109.5 . . ?
H33A C33 H33B 109.5 . . ?
C30 C33 H33C 109.5 . . ?
H33A C33 H33C 109.5 . . ?
H33B C33 H33C 109.5 . . ?

loop_
_geom_bond_atom_site_label_1
_geom_bond_atom_site_label_2
_geom_bond_distance
_geom_bond_site_symmetry_2
_geom_bond_publ_flag
O1 C29 1.213(2) . ?
O2 C29 1.3402(19) . ?
O2 C30 1.474(2) . ?
N1 C1 1.375(2) . ?
N1 C16 1.441(2) . ?
N1 C2 1.473(2) . ?
N2 C1 1.364(2) . ?
N2 C4 1.442(2) . ?
N2 C3 1.469(2) . ?
N3 C1 1.313(2) . ?
N3 N4 1.3745(18) . ?
N4 C28 1.283(2) . ?
C2 C3 1.528(2) . ?
C2 H2A 0.9900 . ?
C2 H2B 0.9900 . ?
C3 H3A 0.9900 . ?
C3 H3B 0.9900 . ?
C4 C5 1.398(2) . ?
C4 C9 1.405(2) . ?
C5 C6 1.397(2) . ?
C5 C13 1.523(2) . ?
C6 C7 1.382(2) . ?
C6 H6 0.9500 . ?
C7 C8 1.388(2) . ?
C7 H7 0.9500 . ?
C8 C9 1.391(2) . ?
C8 H8 0.9500 . ?
C9 C10 1.520(2) . ?
C10 C12 1.530(2) . ?
C10 C11 1.531(2) . ?
C10 H10 1.0000 . ?
C11 H11A 0.9800 . ?
C11 H11B 0.9800 . ?
C11 H11C 0.9800 . ?
C12 H12A 0.9800 . ?
C12 H12B 0.9800 . ?
C12 H12C 0.9800 . ?
C13 C14 1.528(2) . ?
C13 C15 1.535(2) . ?
C13 H13 1.0000 . ?
C14 H14A 0.9800 . ?
C14 H14B 0.9800 . ?
C14 H14C 0.9800 . ?
C15 H15A 0.9800 . ?
C15 H15B 0.9800 . ?
C15 H15C 0.9800 . ?
C16 C21 1.397(2) . ?
C16 C17 1.408(2) . ?
C17 C18 1.390(2) . ?
C17 C25 1.521(2) . ?
C18 C19 1.386(2) . ?
C18 H18 0.9500 . ?
C19 C20 1.384(2) . ?
C19 H19 0.9500 . ?
C20 C21 1.394(2) . ?
C20 H20 0.9500 . ?
C21 C22 1.524(2) . ?
C22 C23 1.535(2) . ?
C22 C24 1.537(2) . ?
C22 H22 1.0000 . ?
C23 H23A 0.9800 . ?
C23 H23B 0.9800 . ?
C23 H23C 0.9800 . ?
C24 H24A 0.9800 . ?
C24 H24B 0.9800 . ?
C24 H24C 0.9800 . ?
C25 C27 1.525(2) . ?
C25 C26 1.528(2) . ?
C25 H25 1.0000 . ?
C26 H26A 0.9800 . ?
C26 H26B 0.9800 . ?
C26 H26C 0.9800 . ?
C27 H27A 0.9800 . ?
C27 H27B 0.9800 . ?
C27 H27C 0.9800 . ?
C28 C29 1.474(2) . ?
C28 H28 0.9500 . ?
C30 C33 1.516(3) . ?
C30 C32 1.519(2) . ?
C30 C31 1.521(2) . ?
C31 H31A 0.9800 . ?
C31 H31B 0.9800 . ?
C31 H31C 0.9800 . ?
C32 H32A 0.9800 . ?
C32 H32B 0.9800 . ?
C32 H32C 0.9800 . ?
C33 H33A 0.9800 . ?
C33 H33B 0.9800 . ?
C33 H33C 0.9800 . ?

loop_
_geom_torsion_atom_site_label_1
_geom_torsion_atom_site_label_2
_geom_torsion_atom_site_label_3
_geom_torsion_atom_site_label_4
_geom_torsion
_geom_torsion_site_symmetry_1
_geom_torsion_site_symmetry_2
_geom_torsion_site_symmetry_3
_geom_torsion_site_symmetry_4
_geom_torsion_publ_flag
C1 N3 N4 C28 -169.53(14) . . . . ?
N4 N3 C1 N2 -172.98(13) . . . . ?
N4 N3 C1 N1 8.3(2) . . . . ?
C4 N2 C1 N3 20.7(2) . . . . ?
C3 N2 C1 N3 172.17(14) . . . . ?
C4 N2 C1 N1 -160.33(13) . . . . ?
C3 N2 C1 N1 -8.87(18) . . . . ?
C16 N1 C1 N3 23.6(3) . . . . ?
C2 N1 C1 N3 172.19(16) . . . . ?
C16 N1 C1 N2 -155.17(14) . . . . ?
C2 N1 C1 N2 -6.62(17) . . . . ?
C1 N1 C2 C3 18.31(17) . . . . ?
C16 N1 C2 C3 169.12(13) . . . . ?
C1 N2 C3 C2 19.54(17) . . . . ?
C4 N2 C3 C2 171.45(13) . . . . ?
N1 C2 C3 N2 -21.82(16) . . . . ?
C1 N2 C4 C5 67.5(2) . . . . ?
C3 N2 C4 C5 -81.33(19) . . . . ?
C1 N2 C4 C9 -113.51(17) . . . . ?
C3 N2 C4 C9 97.71(18) . . . . ?
C9 C4 C5 C6 0.1(2) . . . . ?
N2 C4 C5 C6 179.06(14) . . . . ?
C9 C4 C5 C13 178.84(15) . . . . ?
N2 C4 C5 C13 -2.2(2) . . . . ?
C4 C5 C6 C7 0.7(2) . . . . ?
C13 C5 C6 C7 -178.12(16) . . . . ?
C5 C6 C7 C8 -0.4(3) . . . . ?
C6 C7 C8 C9 -0.7(3) . . . . ?
C7 C8 C9 C4 1.4(2) . . . . ?
C7 C8 C9 C10 179.90(15) . . . . ?
C5 C4 C9 C8 -1.1(2) . . . . ?
N2 C4 C9 C8 179.88(14) . . . . ?
C5 C4 C9 C10 -179.60(15) . . . . ?
N2 C4 C9 C10 1.4(2) . . . . ?
C8 C9 C10 C12 27.4(2) . . . . ?
C4 C9 C10 C12 -154.21(15) . . . . ?
C8 C9 C10 C11 -96.50(18) . . . . ?
C4 C9 C10 C11 81.94(18) . . . . ?
C6 C5 C13 C14 -58.9(2) . . . . ?
C4 C5 C13 C14 122.35(17) . . . . ?
C6 C5 C13 C15 65.2(2) . . . . ?
C4 C5 C13 C15 -113.57(17) . . . . ?
C1 N1 C16 C21 62.3(2) . . . . ?
C2 N1 C16 C21 -83.79(18) . . . . ?
C1 N1 C16 C17 -120.24(16) . . . . ?
C2 N1 C16 C17 93.67(17) . . . . ?
C21 C16 C17 C18 -2.9(2) . . . . ?
N1 C16 C17 C18 179.70(14) . . . . ?
C21 C16 C17 C25 178.09(15) . . . . ?
N1 C16 C17 C25 0.7(2) . . . . ?
C16 C17 C18 C19 -0.2(2) . . . . ?
C25 C17 C18 C19 178.87(15) . . . . ?
C17 C18 C19 C20 2.2(3) . . . . ?
C18 C19 C20 C21 -1.2(3) . . . . ?
C19 C20 C21 C16 -1.7(2) . . . . ?
C19 C20 C21 C22 177.76(15) . . . . ?
C17 C16 C21 C20 3.8(2) . . . . ?
N1 C16 C21 C20 -178.88(14) . . . . ?
C17 C16 C21 C22 -175.63(15) . . . . ?
N1 C16 C21 C22 1.7(2) . . . . ?
C20 C21 C22 C23 61.2(2) . . . . ?
C16 C21 C22 C23 -119.43(18) . . . . ?
C20 C21 C22 C24 -62.4(2) . . . . ?
C16 C21 C22 C24 117.01(18) . . . . ?
C18 C17 C25 C27 -94.88(19) . . . . ?
C16 C17 C25 C27 84.12(19) . . . . ?
C18 C17 C25 C26 30.3(2) . . . . ?
C16 C17 C25 C26 -150.71(16) . . . . ?
N3 N4 C28 C29 177.03(14) . . . . ?
C30 O2 C29 O1 3.5(3) . . . . ?
C30 O2 C29 C28 -176.40(14) . . . . ?
N4 C28 C29 O1 -155.71(17) . . . . ?
N4 C28 C29 O2 24.2(2) . . . . ?
C29 O2 C30 C33 63.87(18) . . . . ?
C29 O2 C30 C32 -178.21(14) . . . . ?
C29 O2 C30 C31 -61.0(2) . . . . ?
